data_2209485
loop_
_publ_author_name
'Ge, Wen-Zhong'

_publ_section_title
;
 1-(4-Nitrophenyl)-3,5-diphenyl-4,5-dihydro-1<i>H</i>-pyrazole acetone
 hemisolvate
;
_journal_coeditor_code ER2008
_journal_issue 7
_journal_name_full 'Acta Crystallographica Section E'
_journal_page_first o3109
_journal_page_last o3110
_journal_paper_doi 10.1107/S1600536806024147
_journal_volume 62
_journal_year 2006
_chemical_formula_iupac 'C21 H17 N3 O2, 0.5C3 H6 O'
_chemical_formula_moiety 'C21 H17 N3 O2, 0.5C3 H6 O'
_chemical_formula_sum 'C22.5 H20 N3 O2.5'
_chemical_formula_weight 372.42
_chemical_name_systematic
;
1-(4-nitrophenyl)-3,5-diphenyl-4,5-dihydro-1H-pyrazole
;
_space_group_IT_number 2
_symmetry_cell_setting triclinic
_symmetry_space_group_name_Hall '-P 1'
_symmetry_space_group_name_H-M 'P -1'
_atom_sites_solution_hydrogens geom
_atom_sites_solution_primary direct
_atom_sites_solution_secondary difmap
_cell_angle_alpha 75.68(3)
_cell_angle_beta 68.86(3)
_cell_angle_gamma 81.52(3)
_cell_formula_units_Z 4
_cell_length_a 11.605(2)
_cell_length_b 12.150(2)
_cell_length_c 14.846(3)
_cell_measurement_reflns_used 3213
_cell_measurement_temperature 298(2)
_cell_measurement_theta_max 24.9
_cell_measurement_theta_min 2.1
_cell_volume 1887.8(7)
_computing_cell_refinement SMART
_computing_data_collection 'SMART (Bruker, 1998)'
_computing_data_reduction 'SAINT (Bruker, 1998)'
_computing_molecular_graphics 'SHELXTL (Sheldrick, 2000)'
_computing_publication_material SHELXTL
_computing_structure_refinement 'SHELXL97 (Sheldrick, 1997)'
_computing_structure_solution 'SHELXS97 (Sheldrick, 1997)'
_diffrn_ambient_temperature 298(2)
_diffrn_detector_area_resol_mean 10
_diffrn_measured_fraction_theta_full 0.990
_diffrn_measured_fraction_theta_max 0.990
_diffrn_measurement_device_type 'Bruker SMART CCD area-detector'
_diffrn_measurement_method \w
_diffrn_radiation_monochromator graphite
_diffrn_radiation_source 'fine-focus sealed tube'
_diffrn_radiation_type MoK\a
_diffrn_radiation_wavelength 0.71073
_diffrn_reflns_av_R_equivalents 0.0206
_diffrn_reflns_av_sigmaI/netI 0.0351
_diffrn_reflns_limit_h_max 14
_diffrn_reflns_limit_h_min -14
_diffrn_reflns_limit_k_max 15
_diffrn_reflns_limit_k_min -15
_diffrn_reflns_limit_l_max 18
_diffrn_reflns_limit_l_min -18
_diffrn_reflns_number 15422
_diffrn_reflns_theta_full 26.50
_diffrn_reflns_theta_max 26.50
_diffrn_reflns_theta_min 2.32
_diffrn_standards_number 0
_exptl_absorpt_coefficient_mu 0.087
_exptl_absorpt_correction_T_max 0.9888
_exptl_absorpt_correction_T_min 0.9678
_exptl_absorpt_correction_type multi-scan
_exptl_absorpt_process_details '(SADABS; Sheldrick, 2002)'
_exptl_crystal_colour Brown
_exptl_crystal_density_diffrn 1.310
_exptl_crystal_density_method 'not measured'
_exptl_crystal_description block
_exptl_crystal_F_000 784
_exptl_crystal_size_max 0.38
_exptl_crystal_size_mid 0.26
_exptl_crystal_size_min 0.13
_refine_diff_density_max 0.180
_refine_diff_density_min -0.430
_refine_ls_extinction_method none
_refine_ls_goodness_of_fit_ref 0.920
_refine_ls_hydrogen_treatment constr
_refine_ls_matrix_type full
_refine_ls_number_parameters 502
_refine_ls_number_reflns 7750
_refine_ls_number_restraints 15
_refine_ls_restrained_S_all 0.938
_refine_ls_R_factor_all 0.0970
_refine_ls_R_factor_gt 0.0532
_refine_ls_shift/su_max 0.000
_refine_ls_shift/su_mean 0.000
_refine_ls_structure_factor_coef Fsqd
_refine_ls_weighting_details 'calc w=1/[\s^2^(Fo^2^)+(0.088P)^2^] where P=(Fo^2^+2Fc^2^)/3'
_refine_ls_weighting_scheme calc
_refine_ls_wR_factor_gt 0.1531
_refine_ls_wR_factor_ref 0.1798
_reflns_number_gt 4059
_reflns_number_total 7750
_reflns_threshold_expression I>2\s(I)
_cod_data_source_file er2008.cif
_cod_data_source_block I
_cod_database_code 2209485
_cod_database_fobs_code 2209485

loop_
_symmetry_equiv_pos_as_xyz
'x, y, z'
'-x, -y, -z'

loop_
_atom_site_type_symbol
_atom_site_label
_atom_site_fract_x
_atom_site_fract_y
_atom_site_fract_z
_atom_site_U_iso_or_equiv
_atom_site_adp_type
_atom_site_calc_flag
_atom_site_refinement_flags
_atom_site_occupancy
_atom_site_disorder_assembly
_atom_site_disorder_group
O O1 0.97988(16) 1.10344(15) 0.87876(14) 0.0937(5) Uani d . 1 . .
O O2 1.0017(2) 1.09669(17) 0.73040(15) 0.1140(7) Uani d . 1 . .
O O3 0.6864(2) 0.50524(18) 0.48253(16) 0.1182(7) Uani d . 1 . .
O O4 0.8617(3) 0.54486(19) 0.36606(19) 0.1339(8) Uani d . 1 . .
N N1 0.97942(17) 1.05098(18) 0.81774(16) 0.0775(5) Uani d . 1 . .
N N2 0.87047(17) 0.59428(17) 0.94109(13) 0.0720(5) Uani d . 1 . .
N N3 0.83438(16) 0.54225(16) 1.04029(13) 0.0694(5) Uani d . 1 . .
N N4 0.7504(3) 0.5665(2) 0.4054(2) 0.0956(7) Uani d . 1 . .
N N5 0.51804(15) 0.94397(15) 0.22371(13) 0.0694(5) Uani d . 1 . .
N N6 0.58305(16) 1.00775(15) 0.13258(13) 0.0650(5) Uani d . 1 . .
C C1 0.94959(18) 0.9332(2) 0.84984(16) 0.0656(6) Uani d . 1 . .
C C2 0.96232(19) 0.8703(2) 0.78037(16) 0.0715(6) Uani d . 1 . .
H H2 0.9891 0.9040 0.7135 0.086 Uiso calc R 1 . .
C C3 0.93554(19) 0.7589(2) 0.81043(16) 0.0712(6) Uani d . 1 . .
H H3 0.9436 0.7169 0.7637 0.085 Uiso calc R 1 . .
C C4 0.89592(18) 0.70679(19) 0.91120(15) 0.0629(5) Uani d . 1 . .
C C5 0.88316(19) 0.77275(19) 0.98010(15) 0.0645(5) Uani d . 1 . .
H H5 0.8556 0.7401 1.0472 0.077 Uiso calc R 1 . .
C C6 0.91074(19) 0.8842(2) 0.94949(16) 0.0665(6) Uani d . 1 . .
H H6 0.9034 0.9270 0.9955 0.080 Uiso calc R 1 . .
C C7 0.8730(2) 0.51729(19) 0.87667(16) 0.0709(6) Uani d . 1 . .
H H7 0.9552 0.5138 0.8263 0.085 Uiso calc R 1 . .
C C8 0.8510(3) 0.4034(2) 0.95132(18) 0.0838(7) Uani d . 1 . .
H H8A 0.7826 0.3675 0.9498 0.101 Uiso calc R 1 . .
H H8B 0.9246 0.3519 0.9380 0.101 Uiso calc R 1 . .
C C9 0.82100(19) 0.4360(2) 1.04872(17) 0.0673(6) Uani d . 1 . .
C C10 0.78149(19) 0.35819(19) 1.14498(18) 0.0684(6) Uani d . 1 . .
C C11 0.7568(2) 0.3944(2) 1.23223(19) 0.0805(7) Uani d . 1 . .
H H11 0.7649 0.4702 1.2297 0.097 Uiso calc R 1 . .
C C12 0.7204(3) 0.3199(2) 1.3224(2) 0.0920(8) Uani d . 1 . .
H H12 0.7038 0.3459 1.3800 0.110 Uiso calc R 1 . .
C C13 0.7085(2) 0.2067(2) 1.3281(2) 0.0915(8) Uani d . 1 . .
H H13 0.6849 0.1563 1.3890 0.110 Uiso calc R 1 . .
C C14 0.7318(2) 0.1696(2) 1.2433(2) 0.0872(7) Uani d . 1 . .
H H14 0.7235 0.0936 1.2468 0.105 Uiso calc R 1 . .
C C15 0.7674(2) 0.2436(2) 1.1522(2) 0.0782(7) Uani d . 1 . .
H H15 0.7821 0.2170 1.0952 0.094 Uiso calc R 1 . .
C C16 0.7761(2) 0.55473(18) 0.82794(16) 0.0664(5) Uani d . 1 . .
C C17 0.8055(3) 0.5635(2) 0.7286(2) 0.0973(8) Uani d . 1 . .
H H17 0.8864 0.5468 0.6898 0.117 Uiso calc R 1 . .
C C18 0.7125(4) 0.5979(3) 0.6860(3) 0.1269(12) Uani d . 1 . .
H H18 0.7319 0.6041 0.6185 0.152 Uiso calc R 1 . .
C C19 0.5943(4) 0.6222(3) 0.7424(4) 0.1286(13) Uani d . 1 . .
H H19 0.5334 0.6457 0.7135 0.154 Uiso calc R 1 . .
C C20 0.5658(3) 0.6124(2) 0.8397(3) 0.1106(10) Uani d . 1 . .
H H20 0.4846 0.6283 0.8782 0.133 Uiso calc R 1 . .
C C21 0.6548(2) 0.5790(2) 0.8833(2) 0.0820(7) Uani d . 1 . .
H H21 0.6333 0.5727 0.9510 0.098 Uiso calc R 1 . .
C C22 0.6906(2) 0.66509(19) 0.35886(17) 0.0726(6) Uani d . 1 . .
C C23 0.7607(2) 0.7386(2) 0.27754(17) 0.0723(6) Uani d . 1 . .
H H23 0.8463 0.7252 0.2532 0.087 Uiso calc R 1 . .
C C24 0.7045(2) 0.83167(19) 0.23235(16) 0.0675(6) Uani d . 1 . .
H H24 0.7522 0.8811 0.1772 0.081 Uiso calc R 1 . .
C C25 0.5752(2) 0.85295(18) 0.26883(16) 0.0641(5) Uani d . 1 . .
C C26 0.5061(2) 0.7773(2) 0.35322(17) 0.0750(6) Uani d . 1 . .
H H26 0.4207 0.7907 0.3792 0.090 Uiso calc R 1 . .
C C27 0.5632(2) 0.6843(2) 0.39752(17) 0.0772(6) Uani d . 1 . .
H H27 0.5169 0.6344 0.4530 0.093 Uiso calc R 1 . .
C C28 0.50552(19) 1.07628(19) 0.09797(16) 0.0644(5) Uani d . 1 . .
C C29 0.5450(2) 1.15394(18) 0.00191(16) 0.0640(5) Uani d . 1 . .
C C30 0.6693(2) 1.16301(19) -0.05582(17) 0.0704(6) Uani d . 1 . .
H H30 0.7297 1.1192 -0.0327 0.085 Uiso calc R 1 . .
C C31 0.7040(2) 1.2364(2) -0.14712(18) 0.0803(7) Uani d . 1 . .
H H31 0.7874 1.2411 -0.1851 0.096 Uiso calc R 1 . .
C C32 0.6161(3) 1.3028(2) -0.1823(2) 0.0876(7) Uani d . 1 . .
H H32 0.6397 1.3527 -0.2435 0.105 Uiso calc R 1 . .
C C33 0.4928(3) 1.2943(2) -0.1257(2) 0.0926(8) Uani d . 1 . .
H H33 0.4328 1.3386 -0.1491 0.111 Uiso calc R 1 . .
C C34 0.4575(2) 1.2211(2) -0.03518(19) 0.0801(7) Uani d . 1 . .
H H34 0.3738 1.2164 0.0020 0.096 Uiso calc R 1 . .
C C35 0.37363(19) 1.0660(2) 0.16543(17) 0.0765(6) Uani d . 1 . .
H H35A 0.3240 1.0415 0.1345 0.092 Uiso calc R 1 . .
H H35B 0.3375 1.1378 0.1839 0.092 Uiso calc R 1 . .
C C36 0.38346(18) 0.97587(19) 0.25505(17) 0.0703(6) Uani d . 1 . .
H H36 0.3383 0.9101 0.2628 0.084 Uiso calc R 1 . .
C C37 0.33697(19) 1.01791(18) 0.35070(16) 0.0658(6) Uani d . 1 . .
C C38 0.2159(2) 1.0073(3) 0.41003(19) 0.0947(8) Uani d . 1 . .
H H38 0.1635 0.9715 0.3930 0.114 Uiso calc R 1 . .
C C39 0.1713(3) 1.0501(3) 0.4958(2) 0.1139(10) Uani d . 1 . .
H H39 0.0886 1.0431 0.5352 0.137 Uiso calc R 1 . .
C C40 0.2443(3) 1.1010(2) 0.5230(2) 0.0957(8) Uani d . 1 . .
H H40 0.2130 1.1297 0.5803 0.115 Uiso calc R 1 . .
C C41 0.3634(3) 1.1097(3) 0.4660(2) 0.1112(10) Uani d . 1 . .
H H41 0.4153 1.1441 0.4846 0.133 Uiso calc R 1 . .
C C42 0.4105(2) 1.0685(2) 0.3802(2) 0.1018(9) Uani d . 1 . .
H H42 0.4936 1.0753 0.3419 0.122 Uiso calc R 1 . .
O O5 0.1969(5) 0.7063(5) 0.4272(5) 0.176(3) Uiso d PD 0.584(10) A 1
C C43 0.0664(7) 0.7434(6) 0.5528(5) 0.125(3) Uiso d PD 0.584(10) A 1
H H43A 0.1067 0.8137 0.5293 0.188 Uiso calc PR 0.584(10) A 1
H H43B 0.1048 0.6907 0.5951 0.188 Uiso calc PR 0.584(10) A 1
H H43C -0.0195 0.7575 0.5891 0.188 Uiso calc PR 0.584(10) A 1
C C44 0.0766(7) 0.6985(5) 0.4740(5) 0.231(3) Uiso d PD 0.584(10) A 1
C C45 0.0547(11) 0.6562(10) 0.4098(8) 0.199(5) Uiso d PD 0.584(10) A 1
H H45A 0.1233 0.6054 0.3829 0.299 Uiso calc PR 0.584(10) A 1
H H45B 0.0437 0.7168 0.3575 0.299 Uiso calc PR 0.584(10) A 1
H H45C -0.0191 0.6152 0.4416 0.299 Uiso calc PR 0.584(10) A 1
O O5' 0.152(2) 0.7212(17) 0.3819(10) 0.402(11) Uiso d PD 0.416(10) A 2
C C43' 0.1377(17) 0.7732(12) 0.4954(14) 0.225(7) Uiso d PD 0.416(10) A 2
H H43D 0.2017 0.7317 0.5192 0.338 Uiso calc PR 0.416(10) A 2
H H43E 0.0799 0.8107 0.5451 0.338 Uiso calc PR 0.416(10) A 2
H H43F 0.1737 0.8289 0.4367 0.338 Uiso calc PR 0.416(10) A 2
C C44' 0.0766(7) 0.6985(5) 0.4740(5) 0.231(3) Uiso d PD 0.416(10) A 2
C C45' 0.0008(13) 0.6457(10) 0.4484(10) 0.153(4) Uiso d PD 0.416(10) A 2
H H45D 0.0272 0.5664 0.4527 0.229 Uiso calc PR 0.416(10) A 2
H H45E 0.0044 0.6801 0.3819 0.229 Uiso calc PR 0.416(10) A 2
H H45F -0.0827 0.6533 0.4925 0.229 Uiso calc PR 0.416(10) A 2

loop_
_atom_site_aniso_label
_atom_site_aniso_U_11
_atom_site_aniso_U_22
_atom_site_aniso_U_33
_atom_site_aniso_U_12
_atom_site_aniso_U_13
_atom_site_aniso_U_23
O1 0.0910(12) 0.0962(13) 0.0966(13) -0.0251(10) -0.0306(10) -0.0157(11)
O2 0.1315(17) 0.1073(14) 0.0748(13) -0.0212(12) -0.0104(11) 0.0018(11)
O3 0.153(2) 0.1027(14) 0.0982(15) -0.0163(14) -0.0542(14) 0.0034(12)
O4 0.1092(18) 0.1206(17) 0.162(2) 0.0127(14) -0.0616(16) 0.0008(15)
N1 0.0592(11) 0.0914(15) 0.0712(14) -0.0109(10) -0.0124(10) -0.0094(12)
N2 0.0813(13) 0.0822(13) 0.0633(12) -0.0048(10) -0.0320(10) -0.0235(10)
N3 0.0690(11) 0.0802(13) 0.0655(12) -0.0084(9) -0.0265(9) -0.0192(10)
N4 0.115(2) 0.0845(16) 0.0976(18) -0.0066(15) -0.0518(17) -0.0136(14)
N5 0.0518(10) 0.0738(12) 0.0713(12) -0.0004(9) -0.0050(9) -0.0212(10)
N6 0.0544(10) 0.0670(11) 0.0688(11) -0.0016(9) -0.0088(9) -0.0251(9)
C1 0.0453(11) 0.0834(15) 0.0626(14) -0.0079(10) -0.0140(10) -0.0096(12)
C2 0.0522(12) 0.1004(18) 0.0579(13) -0.0053(12) -0.0158(10) -0.0138(13)
C3 0.0576(13) 0.0997(18) 0.0625(14) -0.0032(12) -0.0219(10) -0.0272(13)
C4 0.0497(11) 0.0828(15) 0.0607(13) -0.0012(10) -0.0219(10) -0.0201(11)
C5 0.0610(12) 0.0801(15) 0.0547(12) -0.0052(11) -0.0205(10) -0.0167(11)
C6 0.0556(12) 0.0829(16) 0.0626(14) -0.0059(11) -0.0189(10) -0.0188(11)
C7 0.0666(13) 0.0879(16) 0.0694(14) 0.0082(11) -0.0292(11) -0.0350(13)
C8 0.0971(18) 0.0810(16) 0.0936(17) 0.0197(13) -0.0550(15) -0.0348(14)
C9 0.0620(13) 0.0729(15) 0.0805(15) 0.0040(11) -0.0361(11) -0.0271(12)
C10 0.0557(12) 0.0735(14) 0.0847(16) 0.0001(10) -0.0331(11) -0.0207(13)
C11 0.0839(16) 0.0785(15) 0.0817(17) -0.0122(13) -0.0266(13) -0.0198(14)
C12 0.0975(19) 0.0939(19) 0.0826(18) -0.0181(15) -0.0234(14) -0.0186(15)
C13 0.0747(16) 0.091(2) 0.100(2) -0.0151(14) -0.0258(15) -0.0053(16)
C14 0.0670(15) 0.0727(16) 0.122(2) -0.0080(12) -0.0364(15) -0.0126(17)
C15 0.0641(14) 0.0800(16) 0.1026(19) 0.0009(12) -0.0378(13) -0.0295(15)
C16 0.0706(14) 0.0690(13) 0.0711(14) 0.0023(11) -0.0329(11) -0.0258(11)
C17 0.102(2) 0.126(2) 0.0788(17) -0.0064(17) -0.0436(15) -0.0298(16)
C18 0.162(4) 0.148(3) 0.099(2) -0.024(3) -0.084(3) -0.008(2)
C19 0.138(3) 0.108(2) 0.179(4) -0.003(2) -0.115(3) -0.010(3)
C20 0.086(2) 0.095(2) 0.170(3) 0.0129(15) -0.070(2) -0.034(2)
C21 0.0734(16) 0.0829(16) 0.1002(18) 0.0074(13) -0.0382(14) -0.0320(14)
C22 0.0857(17) 0.0686(14) 0.0720(15) -0.0042(13) -0.0323(13) -0.0219(12)
C23 0.0680(14) 0.0747(15) 0.0776(15) 0.0004(12) -0.0233(12) -0.0271(13)
C24 0.0617(13) 0.0707(14) 0.0664(13) -0.0042(11) -0.0116(11) -0.0228(11)
C25 0.0630(13) 0.0645(13) 0.0650(13) -0.0050(11) -0.0117(11) -0.0283(11)
C26 0.0662(14) 0.0768(15) 0.0767(15) -0.0091(12) -0.0088(12) -0.0271(13)
C27 0.0894(18) 0.0723(15) 0.0680(14) -0.0180(13) -0.0163(13) -0.0192(12)
C28 0.0555(12) 0.0711(13) 0.0764(15) 0.0022(10) -0.0221(11) -0.0373(12)
C29 0.0640(13) 0.0672(13) 0.0686(14) 0.0005(10) -0.0217(11) -0.0320(11)
C30 0.0701(15) 0.0704(14) 0.0755(15) 0.0000(11) -0.0237(12) -0.0278(12)
C31 0.0818(16) 0.0825(16) 0.0759(16) -0.0070(14) -0.0188(13) -0.0263(14)
C32 0.116(2) 0.0773(16) 0.0760(16) -0.0003(16) -0.0378(17) -0.0236(13)
C33 0.106(2) 0.0975(19) 0.0891(19) 0.0164(16) -0.0494(17) -0.0336(16)
C34 0.0730(15) 0.0934(17) 0.0843(17) 0.0107(13) -0.0322(13) -0.0382(15)
C35 0.0564(13) 0.0958(17) 0.0813(16) 0.0023(12) -0.0197(11) -0.0350(14)
C36 0.0489(12) 0.0797(14) 0.0820(15) -0.0059(10) -0.0095(10) -0.0345(12)
C37 0.0516(12) 0.0690(13) 0.0717(14) -0.0014(10) -0.0104(10) -0.0228(11)
C38 0.0560(14) 0.144(2) 0.0809(17) -0.0112(15) -0.0075(12) -0.0396(16)
C39 0.0759(18) 0.171(3) 0.0763(19) -0.007(2) 0.0050(15) -0.039(2)
C40 0.108(2) 0.099(2) 0.0742(17) 0.0076(17) -0.0209(17) -0.0322(15)
C41 0.107(2) 0.117(2) 0.130(3) -0.0128(18) -0.034(2) -0.068(2)
C42 0.0726(16) 0.121(2) 0.117(2) -0.0263(15) -0.0008(15) -0.0702(19)

loop_
_atom_type_symbol
_atom_type_description
_atom_type_scat_dispersion_real
_atom_type_scat_dispersion_imag
_atom_type_scat_source
C C 0.0033 0.0016 'International Tables Vol C Tables 4.2.6.8 and 6.1.1.4'
H H 0.0000 0.0000 'International Tables Vol C Tables 4.2.6.8 and 6.1.1.4'
N N 0.0061 0.0033 'International Tables Vol C Tables 4.2.6.8 and 6.1.1.4'
O O 0.0106 0.0060 'International Tables Vol C Tables 4.2.6.8 and 6.1.1.4'

loop_
_geom_angle_atom_site_label_1
_geom_angle_atom_site_label_2
_geom_angle_atom_site_label_3
_geom_angle
_geom_angle_publ_flag
O2 N1 O1 121.7(2) ?
O2 N1 C1 118.9(2) ?
O1 N1 C1 119.4(2) ?
C4 N2 N3 120.48(17) ?
C4 N2 C7 126.41(18) ?
N3 N2 C7 113.08(18) yes
C9 N3 N2 108.51(18) yes
O4 N4 O3 122.6(3) ?
O4 N4 C22 118.9(3) ?
O3 N4 C22 118.5(3) ?
C25 N5 N6 120.40(17) ?
C25 N5 C36 126.21(19) ?
N6 N5 C36 112.80(18) yes
C28 N6 N5 108.71(18) yes
C6 C1 C2 120.8(2) ?
C6 C1 N1 119.5(2) ?
C2 C1 N1 119.6(2) ?
C3 C2 C1 119.7(2) ?
C3 C2 H2 120.1 ?
C1 C2 H2 120.1 ?
C2 C3 C4 120.7(2) ?
C2 C3 H3 119.6 ?
C4 C3 H3 119.6 ?
N2 C4 C5 121.1(2) ?
N2 C4 C3 120.5(2) ?
C5 C4 C3 118.4(2) ?
C6 C5 C4 120.6(2) ?
C6 C5 H5 119.7 ?
C4 C5 H5 119.7 ?
C5 C6 C1 119.7(2) ?
C5 C6 H6 120.1 ?
C1 C6 H6 120.1 ?
N2 C7 C16 111.80(17) ?
N2 C7 C8 100.80(17) ?
C16 C7 C8 114.08(19) ?
N2 C7 H7 109.9 ?
C16 C7 H7 109.9 ?
C8 C7 H7 109.9 ?
C9 C8 C7 103.65(18) ?
C9 C8 H8A 111.0 ?
C7 C8 H8A 111.0 ?
C9 C8 H8B 111.0 ?
C7 C8 H8B 111.0 ?
H8A C8 H8B 109.0 ?
N3 C9 C10 121.7(2) ?
N3 C9 C8 113.2(2) ?
C10 C9 C8 125.1(2) ?
C11 C10 C15 117.6(2) ?
C11 C10 C9 121.8(2) ?
C15 C10 C9 120.6(2) ?
C12 C11 C10 121.1(2) ?
C12 C11 H11 119.4 ?
C10 C11 H11 119.4 ?
C11 C12 C13 120.5(3) ?
C11 C12 H12 119.7 ?
C13 C12 H12 119.7 ?
C14 C13 C12 119.2(3) ?
C14 C13 H13 120.4 ?
C12 C13 H13 120.4 ?
C13 C14 C15 120.9(2) ?
C13 C14 H14 119.5 ?
C15 C14 H14 119.5 ?
C14 C15 C10 120.6(2) ?
C14 C15 H15 119.7 ?
C10 C15 H15 119.7 ?
C17 C16 C21 118.6(2) ?
C17 C16 C7 120.9(2) ?
C21 C16 C7 120.4(2) ?
C16 C17 C18 119.3(3) ?
C16 C17 H17 120.3 ?
C18 C17 H17 120.3 ?
C19 C18 C17 120.6(3) ?
C19 C18 H18 119.7 ?
C17 C18 H18 119.7 ?
C20 C19 C18 119.9(3) ?
C20 C19 H19 120.1 ?
C18 C19 H19 120.1 ?
C19 C20 C21 120.8(3) ?
C19 C20 H20 119.6 ?
C21 C20 H20 119.6 ?
C20 C21 C16 120.8(3) ?
C20 C21 H21 119.6 ?
C16 C21 H21 119.6 ?
C23 C22 C27 121.1(2) ?
C23 C22 N4 119.6(2) ?
C27 C22 N4 119.3(2) ?
C24 C23 C22 119.9(2) ?
C24 C23 H23 120.0 ?
C22 C23 H23 120.0 ?
C23 C24 C25 120.4(2) ?
C23 C24 H24 119.8 ?
C25 C24 H24 119.8 ?
N5 C25 C26 120.7(2) ?
N5 C25 C24 121.0(2) ?
C26 C25 C24 118.3(2) ?
C27 C26 C25 120.7(2) ?
C27 C26 H26 119.6 ?
C25 C26 H26 119.6 ?
C26 C27 C22 119.4(2) ?
C26 C27 H27 120.3 ?
C22 C27 H27 120.3 ?
N6 C28 C29 122.13(19) ?
N6 C28 C35 113.3(2) ?
C29 C28 C35 124.5(2) ?
C30 C29 C34 117.9(2) ?
C30 C29 C28 122.0(2) ?
C34 C29 C28 120.1(2) ?
C31 C30 C29 120.7(2) ?
C31 C30 H30 119.7 ?
C29 C30 H30 119.7 ?
C32 C31 C30 120.6(2) ?
C32 C31 H31 119.7 ?
C30 C31 H31 119.7 ?
C31 C32 C33 119.2(3) ?
C31 C32 H32 120.4 ?
C33 C32 H32 120.4 ?
C34 C33 C32 120.6(3) ?
C34 C33 H33 119.7 ?
C32 C33 H33 119.7 ?
C33 C34 C29 121.0(2) ?
C33 C34 H34 119.5 ?
C29 C34 H34 119.5 ?
C28 C35 C36 103.49(18) ?
C28 C35 H35A 111.1 ?
C36 C35 H35A 111.1 ?
C28 C35 H35B 111.1 ?
C36 C35 H35B 111.1 ?
H35A C35 H35B 109.0 ?
N5 C36 C37 112.48(18) ?
N5 C36 C35 101.57(17) ?
C37 C36 C35 114.18(18) ?
N5 C36 H36 109.4 ?
C37 C36 H36 109.4 ?
C35 C36 H36 109.4 ?
C42 C37 C38 117.8(2) ?
C42 C37 C36 122.66(19) ?
C38 C37 C36 119.6(2) ?
C37 C38 C39 119.8(3) ?
C37 C38 H38 120.1 ?
C39 C38 H38 120.1 ?
C40 C39 C38 121.7(3) ?
C40 C39 H39 119.2 ?
C38 C39 H39 119.2 ?
C39 C40 C41 118.6(3) ?
C39 C40 H40 120.7 ?
C41 C40 H40 120.7 ?
C40 C41 C42 121.1(3) ?
C40 C41 H41 119.4 ?
C42 C41 H41 119.4 ?
C37 C42 C41 120.9(2) ?
C37 C42 H42 119.5 ?
C41 C42 H42 119.5 ?
C45 C44 O5 96.7(8) ?
C45 C44 C43 164.8(10) ?
O5 C44 C43 98.4(6) ?
H43D C43' H43E 109.5 ?
H43D C43' H43F 109.5 ?
H43E C43' H43F 109.5 ?
H45D C45' H45E 109.5 ?
H45D C45' H45F 109.5 ?
H45E C45' H45F 109.5 ?

loop_
_geom_bond_atom_site_label_1
_geom_bond_atom_site_label_2
_geom_bond_distance
_geom_bond_publ_flag
O1 N1 1.232(2) ?
O2 N1 1.225(2) ?
O3 N4 1.243(3) ?
O4 N4 1.228(3) ?
N1 C1 1.443(3) ?
N2 C4 1.370(3) ?
N2 N3 1.384(2) yes
N2 C7 1.485(3) ?
N3 C9 1.293(3) ?
N4 C22 1.444(3) ?
N5 C25 1.360(3) ?
N5 N6 1.385(2) yes
N5 C36 1.481(3) yes
N6 C28 1.291(3) yes
C1 C6 1.382(3) ?
C1 C2 1.384(3) ?
C2 C3 1.361(3) ?
C2 H2 0.9300 ?
C3 C4 1.404(3) ?
C3 H3 0.9300 ?
C4 C5 1.404(3) ?
C5 C6 1.364(3) ?
C5 H5 0.9300 ?
C6 H6 0.9300 ?
C7 C16 1.506(3) ?
C7 C8 1.533(3) yes
C7 H7 0.9800 ?
C8 C9 1.499(3) yes
C8 H8A 0.9700 ?
C8 H8B 0.9700 ?
C9 C10 1.460(3) ?
C10 C11 1.389(3) ?
C10 C15 1.399(3) ?
C11 C12 1.377(3) ?
C11 H11 0.9300 ?
C12 C13 1.381(4) ?
C12 H12 0.9300 ?
C13 C14 1.364(4) ?
C13 H13 0.9300 ?
C14 C15 1.384(4) ?
C14 H14 0.9300 ?
C15 H15 0.9300 ?
C16 C17 1.368(3) ?
C16 C21 1.381(3) ?
C17 C18 1.405(5) ?
C17 H17 0.9300 ?
C18 C19 1.357(5) ?
C18 H18 0.9300 ?
C19 C20 1.340(5) ?
C19 H19 0.9300 ?
C20 C21 1.371(4) ?
C20 H20 0.9300 ?
C21 H21 0.9300 ?
C22 C23 1.375(3) ?
C22 C27 1.386(3) ?
C23 C24 1.370(3) ?
C23 H23 0.9300 ?
C24 C25 1.408(3) ?
C24 H24 0.9300 ?
C25 C26 1.407(3) ?
C26 C27 1.369(3) ?
C26 H26 0.9300 ?
C27 H27 0.9300 ?
C28 C29 1.458(3) ?
C28 C35 1.500(3) yes
C29 C30 1.391(3) ?
C29 C34 1.392(3) ?
C30 C31 1.382(3) ?
C30 H30 0.9300 ?
C31 C32 1.377(4) ?
C31 H31 0.9300 ?
C32 C33 1.378(4) ?
C32 H32 0.9300 ?
C33 C34 1.373(4) ?
C33 H33 0.9300 ?
C34 H34 0.9300 ?
C35 C36 1.528(3) yes
C35 H35A 0.9700 ?
C35 H35B 0.9700 ?
C36 C37 1.514(3) ?
C36 H36 0.9800 ?
C37 C42 1.361(3) ?
C37 C38 1.368(3) ?
C38 C39 1.390(4) ?
C38 H38 0.9300 ?
C39 C40 1.338(4) ?
C39 H39 0.9300 ?
C40 C41 1.339(4) ?
C40 H40 0.9300 ?
C41 C42 1.381(4) ?
C41 H41 0.9300 ?
C42 H42 0.9300 ?
O5 C44 1.322(8) ?
C43 C44 1.370(6) ?
C43 H43A 0.9600 ?
C43 H43B 0.9600 ?
C43 H43C 0.9600 ?
C44 C45 1.301(7) ?
C45 H45A 0.9600 ?
C45 H45B 0.9600 ?
C45 H45C 0.9600 ?
C43' H43D 0.9600 ?
C43' H43E 0.9600 ?
C43' H43F 0.9600 ?
C45' H45D 0.9600 ?
C45' H45E 0.9600 ?
C45' H45F 0.9600 ?

loop_
_geom_torsion_atom_site_label_1
_geom_torsion_atom_site_label_2
_geom_torsion_atom_site_label_3
_geom_torsion_atom_site_label_4
_geom_torsion
C4 N2 N3 C9 -177.39(18)
C7 N2 N3 C9 4.6(2)
C25 N5 N6 C28 169.44(17)
C36 N5 N6 C28 -2.3(2)
O2 N1 C1 C6 -172.7(2)
O1 N1 C1 C6 6.0(3)
O2 N1 C1 C2 8.4(3)
O1 N1 C1 C2 -172.82(19)
C6 C1 C2 C3 0.4(3)
N1 C1 C2 C3 179.28(19)
C1 C2 C3 C4 -0.5(3)
N3 N2 C4 C5 -1.6(3)
C7 N2 C4 C5 176.13(18)
N3 N2 C4 C3 178.39(18)
C7 N2 C4 C3 -3.9(3)
C2 C3 C4 N2 -179.22(19)
C2 C3 C4 C5 0.8(3)
N2 C4 C5 C6 178.89(19)
C3 C4 C5 C6 -1.1(3)
C4 C5 C6 C1 1.1(3)
C2 C1 C6 C5 -0.8(3)
N1 C1 C6 C5 -179.61(18)
C4 N2 C7 C16 -64.4(3)
N3 N2 C7 C16 113.5(2)
C4 N2 C7 C8 174.0(2)
N3 N2 C7 C8 -8.1(2)
N2 C7 C8 C9 8.0(2)
C16 C7 C8 C9 -112.0(2)
N2 N3 C9 C10 -179.10(17)
N2 N3 C9 C8 1.4(2)
C7 C8 C9 N3 -6.4(2)
C7 C8 C9 C10 174.16(19)
N3 C9 C10 C11 -0.2(3)
C8 C9 C10 C11 179.2(2)
N3 C9 C10 C15 179.84(19)
C8 C9 C10 C15 -0.8(3)
C15 C10 C11 C12 0.4(3)
C9 C10 C11 C12 -179.5(2)
C10 C11 C12 C13 0.4(4)
C11 C12 C13 C14 -0.7(4)
C12 C13 C14 C15 0.2(4)
C13 C14 C15 C10 0.6(4)
C11 C10 C15 C14 -0.9(3)
C9 C10 C15 C14 179.0(2)
N2 C7 C16 C17 131.3(2)
C8 C7 C16 C17 -115.1(3)
N2 C7 C16 C21 -49.8(3)
C8 C7 C16 C21 63.8(3)
C21 C16 C17 C18 0.7(4)
C7 C16 C17 C18 179.6(3)
C16 C17 C18 C19 -0.1(5)
C17 C18 C19 C20 -0.6(6)
C18 C19 C20 C21 0.7(5)
C19 C20 C21 C16 0.0(4)
C17 C16 C21 C20 -0.6(4)
C7 C16 C21 C20 -179.5(2)
O4 N4 C22 C23 -6.4(3)
O3 N4 C22 C23 175.4(2)
O4 N4 C22 C27 174.0(2)
O3 N4 C22 C27 -4.3(3)
C27 C22 C23 C24 -1.1(3)
N4 C22 C23 C24 179.3(2)
C22 C23 C24 C25 0.2(3)
N6 N5 C25 C26 -169.88(17)
C36 N5 C25 C26 0.6(3)
N6 N5 C25 C24 9.9(3)
C36 N5 C25 C24 -179.60(18)
C23 C24 C25 N5 -178.91(19)
C23 C24 C25 C26 0.9(3)
N5 C25 C26 C27 178.60(19)
C24 C25 C26 C27 -1.2(3)
C25 C26 C27 C22 0.4(3)
C23 C22 C27 C26 0.8(3)
N4 C22 C27 C26 -179.6(2)
N5 N6 C28 C29 -178.97(17)
N5 N6 C28 C35 0.3(2)
N6 C28 C29 C30 -3.5(3)
C35 C28 C29 C30 177.41(18)
N6 C28 C29 C34 175.92(19)
C35 C28 C29 C34 -3.2(3)
C34 C29 C30 C31 -0.1(3)
C28 C29 C30 C31 179.27(18)
C29 C30 C31 C32 0.5(3)
C30 C31 C32 C33 -0.6(3)
C31 C32 C33 C34 0.3(4)
C32 C33 C34 C29 0.1(4)
C30 C29 C34 C33 -0.2(3)
C28 C29 C34 C33 -179.6(2)
N6 C28 C35 C36 1.7(2)
C29 C28 C35 C36 -179.12(18)
C25 N5 C36 C37 69.5(3)
N6 N5 C36 C37 -119.35(19)
C25 N5 C36 C35 -167.99(19)
N6 N5 C36 C35 3.1(2)
C28 C35 C36 N5 -2.7(2)
C28 C35 C36 C37 118.63(18)
N5 C36 C37 C42 27.5(3)
C35 C36 C37 C42 -87.5(3)
N5 C36 C37 C38 -153.7(2)
C35 C36 C37 C38 91.3(3)
C42 C37 C38 C39 1.6(4)
C36 C37 C38 C39 -177.3(3)
C37 C38 C39 C40 -0.7(5)
C38 C39 C40 C41 -0.5(5)
C39 C40 C41 C42 0.7(5)
C38 C37 C42 C41 -1.4(4)
C36 C37 C42 C41 177.4(3)
C40 C41 C42 C37 0.2(5)
